data_7213873
loop_
_publ_author_name
'Ding, Caixia'
'Rui, Xing'
'Wang, Cheng'
'Xie, Yongshu'

_publ_section_title
;
 Coordination polymers of a multipyridyl and pyrazolyl ligand with
 conformational flexibility: syntheses, structures and luminescence
;
_journal_issue 6
_journal_name_full CrystEngComm
_journal_page_first 1010
_journal_paper_doi 10.1039/c3ce42147c
_journal_volume 16
_journal_year 2014
_chemical_formula_sum 'C64 H48 Br2 Cd N20'
_chemical_formula_weight 1369.44
_chemical_name_systematic
; 
 ? 
;
_space_group_IT_number 14
_symmetry_cell_setting monoclinic
_symmetry_space_group_name_Hall '-P 2yn'
_symmetry_space_group_name_H-M 'P 1 21/n 1'
_atom_sites_solution_hydrogens geom
_atom_sites_solution_primary direct
_atom_sites_solution_secondary difmap
_audit_creation_method SHELXL-97
_cell_angle_alpha 90.00
_cell_angle_beta 91.642(2)
_cell_angle_gamma 90.00
_cell_formula_units_Z 2
_cell_length_a 7.9001(7)
_cell_length_b 44.620(3)
_cell_length_c 8.0308(4)
_cell_measurement_reflns_used 1738
_cell_measurement_temperature 293(2)
_cell_measurement_theta_max 28.3518
_cell_measurement_theta_min 2.5321
_cell_volume 2829.7(3)
_computing_cell_refinement 'Bruker FRAMBO'
_computing_data_collection 'Bruker FRAMBO'
_computing_data_reduction 'Bruker SAINT'
_computing_molecular_graphics 'Bruker SHELXTL'
_computing_publication_material 'Bruker SHELXTL'
_computing_structure_refinement 'SHELXL-97 (Sheldrick, 1997)'
_computing_structure_solution 'SHELXS-97 (Sheldrick, 1990)'
_diffrn_ambient_temperature 293(2)
_diffrn_measured_fraction_theta_full 0.999
_diffrn_measured_fraction_theta_max 0.999
_diffrn_measurement_device_type 'CCD area detector'
_diffrn_measurement_method 'phi and omega scans'
_diffrn_radiation_monochromator graphite
_diffrn_radiation_source 'fine-focus sealed tube'
_diffrn_radiation_type MoK\a
_diffrn_radiation_wavelength 0.71073
_diffrn_reflns_av_R_equivalents 0.0511
_diffrn_reflns_av_sigmaI/netI 0.0867
_diffrn_reflns_limit_h_max 9
_diffrn_reflns_limit_h_min -8
_diffrn_reflns_limit_k_max 45
_diffrn_reflns_limit_k_min -53
_diffrn_reflns_limit_l_max 9
_diffrn_reflns_limit_l_min -9
_diffrn_reflns_number 9442
_diffrn_reflns_theta_full 25.02
_diffrn_reflns_theta_max 25.02
_diffrn_reflns_theta_min 2.58
_exptl_absorpt_coefficient_mu 1.862
_exptl_absorpt_correction_T_max 0.8075
_exptl_absorpt_correction_T_min 0.6051
_exptl_absorpt_correction_type multi-scan
_exptl_absorpt_process_details sadabs
_exptl_crystal_density_diffrn 1.607
_exptl_crystal_density_method 'not measured'
_exptl_crystal_F_000 1380
_exptl_crystal_size_max 0.30
_exptl_crystal_size_mid 0.20
_exptl_crystal_size_min 0.12
_refine_diff_density_max 0.392
_refine_diff_density_min -0.570
_refine_diff_density_rms 0.096
_refine_ls_extinction_method none
_refine_ls_goodness_of_fit_ref 1.059
_refine_ls_hydrogen_treatment mixed
_refine_ls_matrix_type full
_refine_ls_number_parameters 394
_refine_ls_number_reflns 5000
_refine_ls_number_restraints 0
_refine_ls_restrained_S_all 1.059
_refine_ls_R_factor_all 0.0983
_refine_ls_R_factor_gt 0.0541
_refine_ls_shift/su_max 0.001
_refine_ls_shift/su_mean 0.000
_refine_ls_structure_factor_coef Fsqd
_refine_ls_weighting_details 'calc w=1/[\s^2^(Fo^2^)+(0.0307P)^2^+0.5213P] where P=(Fo^2^+2Fc^2^)/3'
_refine_ls_weighting_scheme calc
_refine_ls_wR_factor_gt 0.0995
_refine_ls_wR_factor_ref 0.1215
_reflns_number_gt 3086
_reflns_number_total 5000
_reflns_threshold_expression >2sigma(I)
_cod_data_source_file c3ce42147c.txt
_cod_data_source_block 130110c
_cod_depositor_comments
;
The following automatic conversions were performed:

'_symmetry_cell_setting' value 'Monoclinic' changed to 'monoclinic'
according to
/usr/data/users/saulius/automatic-downloads/current/RSC/lib/dictionaries/cif_core.dic
dictionary named 'cif_core.dic' version 2.4.2 from 2011-04-26.

Automatic conversion script
Id: cif_fix_values 2281 2013-09-26 08:29:07Z andrius 
;
_cod_original_sg_symbol_H-M P2(1)/n
_cod_database_code 7213873

loop_
_symmetry_equiv_pos_as_xyz
'x, y, z'
'-x+1/2, y+1/2, -z+1/2'
'-x, -y, -z'
'x-1/2, -y-1/2, z-1/2'

loop_
_atom_site_label
_atom_site_type_symbol
_atom_site_fract_x
_atom_site_fract_y
_atom_site_fract_z
_atom_site_U_iso_or_equiv
_atom_site_adp_type
_atom_site_occupancy
_atom_site_symmetry_multiplicity
_atom_site_calc_flag
_atom_site_refinement_flags
Cd1 Cd 0.5000 0.5000 1.5000 0.02548(17) Uani 1 2 d S
Br1 Br 0.23653(7) 0.501121(16) 1.69977(6) 0.0393(2) Uani 1 1 d .
N1 N 0.4052(5) 0.66207(10) 0.4931(5) 0.0276(11) Uani 1 1 d .
N2 N 0.0939(5) 0.57648(11) 0.9069(5) 0.0271(11) Uani 1 1 d .
N3 N 0.6319(5) 0.69554(10) 0.4548(5) 0.0253(11) Uani 1 1 d .
N4 N 0.8453(6) 0.72959(11) 0.4037(5) 0.0317(12) Uani 1 1 d .
N5 N 0.9912(6) 0.74344(13) 0.4469(6) 0.0476(15) Uani 1 1 d .
N6 N 0.1512(5) 0.65783(11) 0.3454(5) 0.0283(11) Uani 1 1 d .
N7 N -0.1081(6) 0.64939(12) 0.2155(5) 0.0347(12) Uani 1 1 d .
N8 N -0.2380(7) 0.65715(15) 0.1087(6) 0.0576(17) Uani 1 1 d .
N9 N 0.3636(6) 0.53892(11) 1.3198(5) 0.0270(11) Uani 1 1 d .
N10 N -0.3418(6) 0.53583(12) 0.6856(5) 0.0366(13) Uani 1 1 d .
C1 C 0.3315(6) 0.63940(13) 0.6018(6) 0.0272(13) Uani 1 1 d .
C2 C 0.2708(7) 0.64816(13) 0.7539(6) 0.0301(14) Uani 1 1 d .
H2 H 0.2806 0.6680 0.7883 0.036 Uiso 1 1 calc R
C3 C 0.1957(7) 0.62733(13) 0.8539(6) 0.0296(14) Uani 1 1 d .
H3 H 0.1531 0.6331 0.9557 0.036 Uiso 1 1 calc R
C4 C 0.1833(6) 0.59791(12) 0.8041(6) 0.0225(12) Uani 1 1 d .
C5 C 0.2506(7) 0.58874(13) 0.6557(6) 0.0315(14) Uani 1 1 d .
H5 H 0.2464 0.5687 0.6242 0.038 Uiso 1 1 calc R
C6 C 0.3247(7) 0.61001(14) 0.5540(6) 0.0326(15) Uani 1 1 d .
H6 H 0.3696 0.6042 0.4532 0.039 Uiso 1 1 calc R
C7 C 0.5692(7) 0.67171(13) 0.5369(6) 0.0243(13) Uani 1 1 d .
C8 C 0.6655(7) 0.65702(15) 0.6626(7) 0.0371(16) Uani 1 1 d .
H8 H 0.6241 0.6402 0.7163 0.045 Uiso 1 1 calc R
C9 C 0.8238(7) 0.66851(15) 0.7033(7) 0.0392(16) Uani 1 1 d .
H9 H 0.8880 0.6596 0.7886 0.047 Uiso 1 1 calc R
C10 C 0.8885(7) 0.69256(15) 0.6217(7) 0.0370(16) Uani 1 1 d .
H10 H 0.9953 0.7002 0.6484 0.044 Uiso 1 1 calc R
C11 C 0.7866(7) 0.70484(14) 0.4975(6) 0.0268(13) Uani 1 1 d .
C12 C 0.7716(7) 0.74154(14) 0.2645(7) 0.0399(16) Uani 1 1 d .
H12 H 0.6696 0.7356 0.2142 0.048 Uiso 1 1 calc R
C13 C 0.8736(8) 0.76370(16) 0.2123(8) 0.0501(19) Uani 1 1 d .
H13 H 0.8586 0.7758 0.1188 0.060 Uiso 1 1 calc R
C14 C 1.0072(9) 0.76435(17) 0.3306(8) 0.055(2) Uani 1 1 d .
H14 H 1.0968 0.7778 0.3281 0.066 Uiso 1 1 calc R
C15 C 0.2995(7) 0.67251(14) 0.3589(6) 0.0296(14) Uani 1 1 d .
C16 C 0.3362(9) 0.69641(16) 0.2542(8) 0.058(2) Uani 1 1 d .
H16 H 0.4398 0.7063 0.2629 0.069 Uiso 1 1 calc R
C17 C 0.2138(9) 0.70509(17) 0.1366(8) 0.060(2) Uani 1 1 d .
H17 H 0.2350 0.7213 0.0676 0.071 Uiso 1 1 calc R
C18 C 0.0640(7) 0.69041(14) 0.1201(7) 0.0386(16) Uani 1 1 d .
H18 H -0.0183 0.6960 0.0410 0.046 Uiso 1 1 calc R
C19 C 0.0404(7) 0.66656(13) 0.2278(6) 0.0284(14) Uani 1 1 d .
C20 C -0.1400(9) 0.62346(17) 0.2947(8) 0.0522(19) Uani 1 1 d .
H20 H -0.0693 0.6138 0.3724 0.063 Uiso 1 1 calc R
C21 C -0.2947(9) 0.6141(2) 0.2395(9) 0.069(2) Uani 1 1 d .
H21 H -0.3527 0.5970 0.2721 0.082 Uiso 1 1 calc R
C22 C -0.3474(9) 0.6351(2) 0.1251(8) 0.066(3) Uani 1 1 d .
H22 H -0.4497 0.6340 0.0652 0.079 Uiso 1 1 calc R
C23 C 0.4413(7) 0.54879(13) 1.1851(6) 0.0292(14) Uani 1 1 d .
H23 H 0.5583 0.5467 1.1820 0.035 Uiso 1 1 calc R
C24 C 0.3586(7) 0.56192(13) 1.0499(6) 0.0296(14) Uani 1 1 d .
H24 H 0.4198 0.5686 0.9599 0.036 Uiso 1 1 calc R
C25 C 0.1844(7) 0.56511(12) 1.0488(6) 0.0253(13) Uani 1 1 d .
C26 C 0.1009(7) 0.55588(12) 1.1917(6) 0.0241(13) Uani 1 1 d .
H26 H -0.0155 0.5584 1.1995 0.029 Uiso 1 1 calc R
C27 C 0.1943(7) 0.54309(13) 1.3200(6) 0.0279(14) Uani 1 1 d .
H27 H 0.1369 0.5369 1.4135 0.034 Uiso 1 1 calc R
C28 C -0.2678(7) 0.52582(14) 0.8270(6) 0.0325(15) Uani 1 1 d .
H28 H -0.3173 0.5094 0.8772 0.039 Uiso 1 1 calc R
C29 C -0.1266(7) 0.53746(14) 0.9044(6) 0.0308(14) Uani 1 1 d .
H29 H -0.0777 0.5280 0.9972 0.037 Uiso 1 1 calc R
C30 C -0.0560(7) 0.56397(13) 0.8418(6) 0.0256(13) Uani 1 1 d .
C31 C -0.1398(7) 0.57608(14) 0.7021(7) 0.0390(16) Uani 1 1 d .
H31 H -0.1041 0.5942 0.6582 0.047 Uiso 1 1 calc R
C32 C -0.2749(8) 0.56126(16) 0.6293(7) 0.0455(18) Uani 1 1 d .
H32 H -0.3237 0.5696 0.5332 0.055 Uiso 1 1 calc R

loop_
_atom_site_aniso_label
_atom_site_aniso_U_11
_atom_site_aniso_U_22
_atom_site_aniso_U_33
_atom_site_aniso_U_23
_atom_site_aniso_U_13
_atom_site_aniso_U_12
Cd1 0.0231(3) 0.0307(3) 0.0225(3) 0.0059(3) -0.0009(2) -0.0034(3)
Br1 0.0341(4) 0.0463(4) 0.0382(3) 0.0164(3) 0.0111(3) 0.0034(4)
N1 0.026(3) 0.022(3) 0.035(3) 0.012(2) 0.0000(19) -0.005(2)
N2 0.026(3) 0.027(3) 0.028(2) 0.007(2) -0.0045(19) -0.007(2)
N3 0.024(3) 0.024(3) 0.028(2) 0.003(2) 0.0050(19) -0.005(2)
N4 0.031(3) 0.031(3) 0.034(3) 0.003(2) 0.003(2) -0.014(3)
N5 0.039(3) 0.051(4) 0.052(3) 0.006(3) 0.000(2) -0.025(3)
N6 0.026(3) 0.030(3) 0.029(2) 0.002(2) 0.002(2) 0.000(3)
N7 0.032(3) 0.038(3) 0.034(3) -0.003(3) -0.005(2) -0.005(3)
N8 0.047(4) 0.079(5) 0.046(3) 0.006(3) -0.017(3) -0.014(4)
N9 0.032(3) 0.029(3) 0.020(2) 0.009(2) -0.0033(19) -0.009(3)
N10 0.033(3) 0.038(3) 0.039(3) 0.005(3) -0.006(2) -0.014(3)
C1 0.023(3) 0.026(3) 0.033(3) 0.013(3) 0.001(2) -0.003(3)
C2 0.034(3) 0.020(3) 0.037(3) 0.005(3) 0.003(3) 0.000(3)
C3 0.038(4) 0.023(3) 0.028(3) 0.004(3) 0.003(2) -0.002(3)
C4 0.018(3) 0.019(3) 0.030(3) 0.008(3) -0.001(2) 0.000(3)
C5 0.044(4) 0.023(3) 0.028(3) -0.002(3) -0.002(3) -0.007(3)
C6 0.041(4) 0.032(4) 0.026(3) -0.003(3) 0.007(2) 0.004(3)
C7 0.023(3) 0.025(3) 0.025(3) 0.002(3) 0.003(2) 0.001(3)
C8 0.038(4) 0.036(4) 0.038(3) 0.014(3) 0.002(3) -0.008(3)
C9 0.030(4) 0.048(4) 0.039(3) 0.012(3) -0.007(3) 0.003(4)
C10 0.024(3) 0.046(4) 0.041(4) -0.001(3) 0.001(3) -0.008(3)
C11 0.023(3) 0.032(4) 0.025(3) -0.001(3) 0.004(2) -0.007(3)
C12 0.039(4) 0.041(4) 0.039(3) 0.009(3) -0.001(3) -0.008(4)
C13 0.048(4) 0.044(5) 0.058(4) 0.022(4) 0.001(3) -0.013(4)
C14 0.045(5) 0.048(5) 0.073(5) 0.002(4) 0.016(4) -0.022(4)
C15 0.030(3) 0.032(4) 0.026(3) 0.003(3) 0.001(2) -0.002(3)
C16 0.045(4) 0.055(5) 0.073(5) 0.035(4) -0.018(3) -0.022(4)
C17 0.067(5) 0.051(5) 0.059(4) 0.036(4) -0.023(4) -0.016(4)
C18 0.034(4) 0.037(4) 0.044(4) 0.005(3) -0.005(3) -0.002(3)
C19 0.029(3) 0.031(4) 0.025(3) -0.003(3) 0.003(2) -0.004(3)
C20 0.049(5) 0.046(5) 0.061(4) 0.014(4) -0.011(3) -0.013(4)
C21 0.064(6) 0.082(7) 0.059(5) 0.003(5) -0.007(4) -0.038(5)
C22 0.038(4) 0.109(8) 0.051(4) -0.004(5) -0.009(3) -0.023(5)
C23 0.025(3) 0.024(3) 0.038(3) 0.008(3) -0.004(2) 0.001(3)
C24 0.031(3) 0.030(4) 0.028(3) 0.011(3) 0.002(2) -0.008(3)
C25 0.034(3) 0.019(3) 0.022(3) 0.003(2) -0.003(2) -0.004(3)
C26 0.024(3) 0.021(3) 0.028(3) 0.004(3) 0.003(2) -0.003(3)
C27 0.039(4) 0.021(3) 0.023(3) 0.005(3) 0.002(2) -0.005(3)
C28 0.036(4) 0.036(4) 0.025(3) 0.006(3) 0.002(3) -0.002(3)
C29 0.032(3) 0.036(4) 0.024(3) 0.006(3) -0.007(2) -0.003(3)
C30 0.028(3) 0.027(3) 0.022(3) -0.003(3) 0.001(2) -0.008(3)
C31 0.040(4) 0.034(4) 0.042(3) 0.019(3) -0.012(3) -0.011(3)
C32 0.041(4) 0.051(5) 0.043(4) 0.016(3) -0.016(3) -0.004(4)

loop_
_atom_type_symbol
_atom_type_description
_atom_type_scat_dispersion_real
_atom_type_scat_dispersion_imag
_atom_type_scat_source
C C 0.0033 0.0016 'International Tables Vol C Tables 4.2.6.8 and 6.1.1.4'
H H 0.0000 0.0000 'International Tables Vol C Tables 4.2.6.8 and 6.1.1.4'
N N 0.0061 0.0033 'International Tables Vol C Tables 4.2.6.8 and 6.1.1.4'
Br Br -0.2901 2.4595 'International Tables Vol C Tables 4.2.6.8 and 6.1.1.4'
Cd Cd -0.8075 1.2024 'International Tables Vol C Tables 4.2.6.8 and 6.1.1.4'

loop_
_geom_angle_atom_site_label_1
_geom_angle_atom_site_label_2
_geom_angle_atom_site_label_3
_geom_angle
_geom_angle_site_symmetry_1
_geom_angle_site_symmetry_3
N9 Cd1 N9 180.00(16) . 3_668
N9 Cd1 N10 84.18(15) . 3_567
N9 Cd1 N10 95.82(15) 3_668 3_567
N9 Cd1 N10 95.82(15) . 1_656
N9 Cd1 N10 84.18(15) 3_668 1_656
N10 Cd1 N10 180.00(19) 3_567 1_656
N9 Cd1 Br1 89.75(10) . 3_668
N9 Cd1 Br1 90.25(10) 3_668 3_668
N10 Cd1 Br1 90.84(11) 3_567 3_668
N10 Cd1 Br1 89.16(11) 1_656 3_668
N9 Cd1 Br1 90.25(10) . .
N9 Cd1 Br1 89.75(10) 3_668 .
N10 Cd1 Br1 89.16(11) 3_567 .
N10 Cd1 Br1 90.84(11) 1_656 .
Br1 Cd1 Br1 180.0 3_668 .
C7 N1 C15 127.5(4) . .
C7 N1 C1 116.3(4) . .
C15 N1 C1 116.2(4) . .
C30 N2 C25 124.0(4) . .
C30 N2 C4 118.0(4) . .
C25 N2 C4 116.6(4) . .
C11 N3 C7 117.9(5) . .
N5 N4 C12 112.1(5) . .
N5 N4 C11 120.7(5) . .
C12 N4 C11 127.1(5) . .
C14 N5 N4 103.9(5) . .
C19 N6 C15 118.0(5) . .
C20 N7 N8 111.6(6) . .
C20 N7 C19 127.1(5) . .
N8 N7 C19 121.3(5) . .
C22 N8 N7 103.4(6) . .
C23 N9 C27 115.8(4) . .
C23 N9 Cd1 120.0(4) . .
C27 N9 Cd1 120.5(3) . .
C32 N10 C28 113.7(5) . .
C32 N10 Cd1 122.6(4) . 1_454
C28 N10 Cd1 119.5(4) . 1_454
C6 C1 C2 120.5(5) . .
C6 C1 N1 120.5(5) . .
C2 C1 N1 119.0(5) . .
C3 C2 C1 119.5(6) . .
C3 C2 H2 120.3 . .
C1 C2 H2 120.3 . .
C2 C3 C4 120.3(5) . .
C2 C3 H3 119.9 . .
C4 C3 H3 119.9 . .
C3 C4 C5 120.5(5) . .
C3 C4 N2 119.5(5) . .
C5 C4 N2 119.9(5) . .
C4 C5 C6 118.9(5) . .
C4 C5 H5 120.6 . .
C6 C5 H5 120.6 . .
C1 C6 C5 120.2(5) . .
C1 C6 H6 119.9 . .
C5 C6 H6 119.9 . .
N3 C7 N1 117.9(5) . .
N3 C7 C8 121.1(5) . .
N1 C7 C8 120.9(5) . .
C9 C8 C7 117.6(5) . .
C9 C8 H8 121.2 . .
C7 C8 H8 121.2 . .
C10 C9 C8 121.8(6) . .
C10 C9 H9 119.1 . .
C8 C9 H9 119.1 . .
C9 C10 C11 116.2(6) . .
C9 C10 H10 121.9 . .
C11 C10 H10 121.9 . .
N3 C11 C10 125.3(5) . .
N3 C11 N4 114.7(5) . .
C10 C11 N4 120.0(5) . .
C13 C12 N4 107.4(6) . .
C13 C12 H12 126.3 . .
N4 C12 H12 126.3 . .
C12 C13 C14 104.4(6) . .
C12 C13 H13 127.8 . .
C14 C13 H13 127.8 . .
N5 C14 C13 112.2(6) . .
N5 C14 H14 123.9 . .
C13 C14 H14 123.9 . .
N6 C15 C16 121.4(5) . .
N6 C15 N1 113.1(5) . .
C16 C15 N1 125.4(6) . .
C17 C16 C15 118.1(6) . .
C17 C16 H16 120.9 . .
C15 C16 H16 120.9 . .
C18 C17 C16 121.4(6) . .
C18 C17 H17 119.3 . .
C16 C17 H17 119.3 . .
C17 C18 C19 116.2(6) . .
C17 C18 H18 121.9 . .
C19 C18 H18 121.9 . .
N6 C19 C18 124.8(6) . .
N6 C19 N7 115.0(5) . .
C18 C19 N7 120.1(5) . .
N7 C20 C21 106.8(7) . .
N7 C20 H20 126.6 . .
C21 C20 H20 126.6 . .
C20 C21 C22 105.1(7) . .
C20 C21 H21 127.4 . .
C22 C21 H21 127.4 . .
N8 C22 C21 113.0(6) . .
N8 C22 H22 123.5 . .
C21 C22 H22 123.5 . .
N9 C23 C24 124.0(5) . .
N9 C23 H23 118.0 . .
C24 C23 H23 118.0 . .
C23 C24 C25 119.8(5) . .
C23 C24 H24 120.1 . .
C25 C24 H24 120.1 . .
C24 C25 C26 117.1(5) . .
C24 C25 N2 121.3(4) . .
C26 C25 N2 121.5(5) . .
C27 C26 C25 118.7(5) . .
C27 C26 H26 120.6 . .
C25 C26 H26 120.6 . .
N9 C27 C26 124.5(5) . .
N9 C27 H27 117.7 . .
C26 C27 H27 117.7 . .
N10 C28 C29 126.3(6) . .
N10 C28 H28 116.9 . .
C29 C28 H28 116.9 . .
C28 C29 C30 119.0(5) . .
C28 C29 H29 120.5 . .
C30 C29 H29 120.5 . .
C31 C30 N2 121.6(5) . .
C31 C30 C29 115.4(5) . .
N2 C30 C29 122.9(5) . .
C32 C31 C30 120.1(5) . .
C32 C31 H31 120.0 . .
C30 C31 H31 120.0 . .
N10 C32 C31 125.2(6) . .
N10 C32 H32 117.4 . .
C31 C32 H32 117.4 . .

loop_
_geom_bond_atom_site_label_1
_geom_bond_atom_site_label_2
_geom_bond_distance
_geom_bond_site_symmetry_2
Cd1 N9 2.487(4) .
Cd1 N9 2.487(4) 3_668
Cd1 N10 2.496(5) 3_567
Cd1 N10 2.496(5) 1_656
Cd1 Br1 2.6646(6) 3_668
Cd1 Br1 2.6646(6) .
N1 C7 1.400(7) .
N1 C15 1.423(7) .
N1 C1 1.468(6) .
N2 C30 1.397(6) .
N2 C25 1.421(6) .
N2 C4 1.459(6) .
N3 C11 1.326(6) .
N3 C7 1.352(7) .
N4 N5 1.345(6) .
N4 C12 1.355(7) .
N4 C11 1.422(7) .
N5 C14 1.329(8) .
N6 C19 1.328(6) .
N6 C15 1.344(7) .
N7 C20 1.348(8) .
N7 N8 1.363(7) .
N7 C19 1.402(7) .
N8 C22 1.317(9) .
N9 C23 1.334(6) .
N9 C27 1.350(7) .
N10 C32 1.336(8) .
N10 C28 1.339(7) .
N10 Cd1 2.496(5) 1_454
C1 C6 1.367(8) .
C1 C2 1.381(7) .
C2 C3 1.374(7) .
C2 H2 0.9300 .
C3 C4 1.375(8) .
C3 H3 0.9300 .
C4 C5 1.381(7) .
C5 C6 1.392(7) .
C5 H5 0.9300 .
C6 H6 0.9300 .
C7 C8 1.408(7) .
C8 C9 1.382(8) .
C8 H8 0.9300 .
C9 C10 1.364(8) .
C9 H9 0.9300 .
C10 C11 1.378(7) .
C10 H10 0.9300 .
C12 C13 1.350(8) .
C12 H12 0.9300 .
C13 C14 1.400(9) .
C13 H13 0.9300 .
C14 H14 0.9300 .
C15 C16 1.394(8) .
C16 C17 1.387(8) .
C16 H16 0.9300 .
C17 C18 1.356(8) .
C17 H17 0.9300 .
C18 C19 1.387(8) .
C18 H18 0.9300 .
C20 C21 1.355(9) .
C20 H20 0.9300 .
C21 C22 1.371(10) .
C21 H21 0.9300 .
C22 H22 0.9300 .
C23 C24 1.382(7) .
C23 H23 0.9300 .
C24 C25 1.383(7) .
C24 H24 0.9300 .
C25 C26 1.402(7) .
C26 C27 1.374(7) .
C26 H26 0.9300 .
C27 H27 0.9300 .
C28 C29 1.364(7) .
C28 H28 0.9300 .
C29 C30 1.407(8) .
C29 H29 0.9300 .
C30 C31 1.396(7) .
C31 C32 1.371(8) .
C31 H31 0.9300 .
C32 H32 0.9300 .

loop_
_geom_torsion_atom_site_label_1
_geom_torsion_atom_site_label_2
_geom_torsion_atom_site_label_3
_geom_torsion_atom_site_label_4
_geom_torsion
_geom_torsion_site_symmetry_1
C12 N4 N5 C14 -0.2(7) .
C11 N4 N5 C14 178.2(5) .
C20 N7 N8 C22 -0.5(7) .
C19 N7 N8 C22 176.3(5) .
N9 Cd1 N9 C23 0(100) 3_668
N10 Cd1 N9 C23 -90.8(4) 3_567
N10 Cd1 N9 C23 89.2(4) 1_656
Br1 Cd1 N9 C23 0.1(4) 3_668
Br1 Cd1 N9 C23 -179.9(4) .
N9 Cd1 N9 C27 0(100) 3_668
N10 Cd1 N9 C27 66.8(4) 3_567
N10 Cd1 N9 C27 -113.2(4) 1_656
Br1 Cd1 N9 C27 157.6(4) 3_668
Br1 Cd1 N9 C27 -22.4(4) .
C7 N1 C1 C6 -102.7(6) .
C15 N1 C1 C6 79.5(7) .
C7 N1 C1 C2 76.7(6) .
C15 N1 C1 C2 -101.2(6) .
C6 C1 C2 C3 -3.1(9) .
N1 C1 C2 C3 177.6(5) .
C1 C2 C3 C4 0.9(9) .
C2 C3 C4 C5 2.0(9) .
C2 C3 C4 N2 -176.2(5) .
C30 N2 C4 C3 113.9(6) .
C25 N2 C4 C3 -79.4(7) .
C30 N2 C4 C5 -64.3(7) .
C25 N2 C4 C5 102.4(6) .
C3 C4 C5 C6 -2.7(8) .
N2 C4 C5 C6 175.5(5) .
C2 C1 C6 C5 2.4(9) .
N1 C1 C6 C5 -178.3(5) .
C4 C5 C6 C1 0.6(9) .
C11 N3 C7 N1 179.3(5) .
C11 N3 C7 C8 -0.6(8) .
C15 N1 C7 N3 6.9(8) .
C1 N1 C7 N3 -170.6(5) .
C15 N1 C7 C8 -173.1(5) .
C1 N1 C7 C8 9.3(7) .
N3 C7 C8 C9 2.3(8) .
N1 C7 C8 C9 -177.6(5) .
C7 C8 C9 C10 -2.2(9) .
C8 C9 C10 C11 0.5(9) .
C7 N3 C11 C10 -1.4(8) .
C7 N3 C11 N4 178.8(4) .
C9 C10 C11 N3 1.5(9) .
C9 C10 C11 N4 -178.7(5) .
N5 N4 C11 N3 172.1(5) .
C12 N4 C11 N3 -9.8(8) .
N5 N4 C11 C10 -7.7(8) .
C12 N4 C11 C10 170.4(6) .
N5 N4 C12 C13 1.1(7) .
C11 N4 C12 C13 -177.2(5) .
N4 C12 C13 C14 -1.4(8) .
N4 N5 C14 C13 -0.7(8) .
C12 C13 C14 N5 1.4(9) .
C19 N6 C15 C16 0.7(8) .
C19 N6 C15 N1 177.6(5) .
C7 N1 C15 N6 177.3(5) .
C1 N1 C15 N6 -5.1(7) .
C7 N1 C15 C16 -5.9(10) .
C1 N1 C15 C16 171.6(6) .
N6 C15 C16 C17 1.1(10) .
N1 C15 C16 C17 -175.4(6) .
C15 C16 C17 C18 -1.6(12) .
C16 C17 C18 C19 0.4(11) .
C15 N6 C19 C18 -2.1(8) .
C15 N6 C19 N7 177.1(5) .
C17 C18 C19 N6 1.5(9) .
C17 C18 C19 N7 -177.6(6) .
C20 N7 C19 N6 -8.7(8) .
N8 N7 C19 N6 175.0(5) .
C20 N7 C19 C18 170.5(6) .
N8 N7 C19 C18 -5.8(8) .
N8 N7 C20 C21 -0.3(8) .
C19 N7 C20 C21 -176.9(6) .
N7 C20 C21 C22 1.0(9) .
N7 N8 C22 C21 1.2(9) .
C20 C21 C22 N8 -1.4(10) .
C27 N9 C23 C24 -1.5(8) .
Cd1 N9 C23 C24 157.1(4) .
N9 C23 C24 C25 -0.8(9) .
C23 C24 C25 C26 3.0(8) .
C23 C24 C25 N2 -175.3(5) .
C30 N2 C25 C24 135.3(6) .
C4 N2 C25 C24 -30.5(8) .
C30 N2 C25 C26 -42.9(8) .
C4 N2 C25 C26 151.3(5) .
C24 C25 C26 C27 -2.9(8) .
N2 C25 C26 C27 175.4(5) .
C23 N9 C27 C26 1.5(8) .
Cd1 N9 C27 C26 -157.0(4) .
C25 C26 C27 N9 0.7(9) .
C32 N10 C28 C29 -6.5(9) .
Cd1 N10 C28 C29 151.0(5) 1_454
N10 C28 C29 C30 5.7(9) .
C25 N2 C30 C31 179.9(5) .
C4 N2 C30 C31 -14.5(8) .
C25 N2 C30 C29 -4.4(8) .
C4 N2 C30 C29 161.2(5) .
C28 C29 C30 C31 -0.1(8) .
C28 C29 C30 N2 -176.1(5) .
N2 C30 C31 C32 172.1(6) .
C29 C30 C31 C32 -3.9(9) .
C28 N10 C32 C31 1.9(9) .
Cd1 N10 C32 C31 -154.7(5) 1_454
C30 C31 C32 N10 3.1(10) .
